data_7217222
loop_
_publ_author_name
'Batisai, Eustina'
'Ayamine, Alban'
'Kilinkissa, Ornella E. Y.'
'B\'athori, Nikoletta B.'

_publ_section_title
;
 Melting point--solubility--structure correlations in multicomponent
 crystals containing fumaric or adipic acid
;
_journal_issue 43
_journal_name_full CrystEngComm
_journal_page_first 9992
_journal_paper_doi 10.1039/C4CE01298D
_journal_volume 16
_journal_year 2014
_chemical_formula_sum 'C16 H18 N2 O4'
_chemical_formula_weight 302.32
_chemical_name_systematic
; 
 ? 
;
_space_group_IT_number 14
_symmetry_cell_setting monoclinic
_symmetry_space_group_name_Hall '-P 2ybc'
_symmetry_space_group_name_H-M 'P 1 21/c 1'
_atom_sites_solution_hydrogens geom
_atom_sites_solution_primary direct
_atom_sites_solution_secondary difmap
_audit_creation_method SHELXL-97
_cell_angle_alpha 90.00
_cell_angle_beta 98.91(3)
_cell_angle_gamma 90.00
_cell_formula_units_Z 2
_cell_length_a 9.805(2)
_cell_length_b 4.8099(10)
_cell_length_c 16.660(3)
_cell_measurement_reflns_used 1615
_cell_measurement_temperature 173(2)
_cell_measurement_theta_max 28.68
_cell_measurement_theta_min 4.21
_cell_volume 776.2(3)
_computing_structure_refinement 'SHELXL-97 (Sheldrick, 1997)'
_computing_structure_solution 'SHELXS-97 (Sheldrick, 1990)'
_diffrn_ambient_temperature 173(2)
_diffrn_measured_fraction_theta_full 0.996
_diffrn_measured_fraction_theta_max 0.996
_diffrn_radiation_monochromator graphite
_diffrn_radiation_source 'fine-focus sealed tube'
_diffrn_radiation_type MoK\a
_diffrn_radiation_wavelength 0.71073
_diffrn_reflns_av_R_equivalents 0.0216
_diffrn_reflns_av_sigmaI/netI 0.0283
_diffrn_reflns_limit_h_max 13
_diffrn_reflns_limit_h_min -13
_diffrn_reflns_limit_k_max 6
_diffrn_reflns_limit_k_min -6
_diffrn_reflns_limit_l_max 22
_diffrn_reflns_limit_l_min -22
_diffrn_reflns_number 3742
_diffrn_reflns_theta_full 28.68
_diffrn_reflns_theta_max 28.68
_diffrn_reflns_theta_min 4.21
_exptl_absorpt_coefficient_mu 0.094
_exptl_absorpt_correction_type none
_exptl_crystal_colour colourless
_exptl_crystal_density_diffrn 1.294
_exptl_crystal_density_method 'not measured'
_exptl_crystal_description block
_exptl_crystal_F_000 320
_exptl_crystal_size_max 0.10
_exptl_crystal_size_mid 0.10
_exptl_crystal_size_min 0.10
_refine_diff_density_max 0.263
_refine_diff_density_min -0.261
_refine_diff_density_rms 0.038
_refine_ls_extinction_method none
_refine_ls_goodness_of_fit_ref 1.077
_refine_ls_hydrogen_treatment noref
_refine_ls_matrix_type full
_refine_ls_number_parameters 102
_refine_ls_number_reflns 2005
_refine_ls_number_restraints 0
_refine_ls_restrained_S_all 1.077
_refine_ls_R_factor_all 0.0511
_refine_ls_R_factor_gt 0.0382
_refine_ls_shift/su_max 0.001
_refine_ls_shift/su_mean 0.000
_refine_ls_structure_factor_coef Fsqd
_refine_ls_weighting_details 'calc w=1/[\s^2^(Fo^2^)+(0.0583P)^2^+0.1134P] where P=(Fo^2^+2Fc^2^)/3'
_refine_ls_weighting_scheme calc
_refine_ls_wR_factor_gt 0.1054
_refine_ls_wR_factor_ref 0.1125
_reflns_number_gt 1615
_reflns_number_total 2005
_reflns_threshold_expression >2sigma(I)
_cod_data_source_file c4ce01298d2.cif
_cod_data_source_block FUM3PIC
_cod_depositor_comments 'Adding full bibliography for 7217220--7217223.cif.'
_cod_original_sg_symbol_H-M p21/c
_cod_database_code 7217222

loop_
_symmetry_equiv_pos_as_xyz
'x, y, z'
'-x, y+1/2, -z+1/2'
'-x, -y, -z'
'x, -y-1/2, z-1/2'

loop_
_atom_site_label
_atom_site_type_symbol
_atom_site_fract_x
_atom_site_fract_y
_atom_site_fract_z
_atom_site_U_iso_or_equiv
_atom_site_adp_type
_atom_site_occupancy
_atom_site_symmetry_multiplicity
_atom_site_calc_flag
_atom_site_refinement_flags
O8 O 0.93325(7) 0.64058(16) 0.59331(5) 0.0315(2) Uani 1 1 d .
O10 O 0.75782(8) 0.62912(17) 0.48949(5) 0.0343(2) Uani 1 1 d .
N1 N 0.80286(9) 0.26798(19) 0.66473(5) 0.0274(2) Uani 1 1 d .
C11 C 0.93935(10) 0.9489(2) 0.48428(6) 0.0264(2) Uani 1 1 d .
H11 H 0.8950 1.0238 0.4342 0.032 Uiso 1 1 calc R
C5 C 0.61576(10) -0.0589(2) 0.65546(7) 0.0284(2) Uani 1 1 d .
C4 C 0.66070(11) -0.1349(2) 0.73552(7) 0.0321(3) Uani 1 1 d .
H4 H 0.6123 -0.2738 0.7603 0.039 Uiso 1 1 calc R
C6 C 0.69137(11) 0.1464(2) 0.62331(6) 0.0277(2) Uani 1 1 d .
H6 H 0.6619 0.2033 0.5688 0.033 Uiso 1 1 calc R
C3 C 0.77581(11) -0.0094(2) 0.77952(7) 0.0329(3) Uani 1 1 d .
H3 H 0.8070 -0.0605 0.8344 0.039 Uiso 1 1 calc R
C9 C 0.86756(10) 0.7232(2) 0.52248(6) 0.0251(2) Uani 1 1 d .
C2 C 0.84420(11) 0.1916(2) 0.74196(7) 0.0293(2) Uani 1 1 d .
H2 H 0.9231 0.2785 0.7719 0.035 Uiso 1 1 calc R
C7 C 0.49243(13) -0.1882(3) 0.60416(8) 0.0435(3) Uani 1 1 d .
H7A H 0.4511 -0.3263 0.6364 0.065 Uiso 1 1 calc R
H7B H 0.5214 -0.2791 0.5569 0.065 Uiso 1 1 calc R
H7C H 0.4243 -0.0436 0.5857 0.065 Uiso 1 1 calc R
H1 H 0.8791 0.5025 0.6170 0.072(5) Uiso 1 1 d R

loop_
_atom_site_aniso_label
_atom_site_aniso_U_11
_atom_site_aniso_U_22
_atom_site_aniso_U_33
_atom_site_aniso_U_23
_atom_site_aniso_U_13
_atom_site_aniso_U_12
O8 0.0321(4) 0.0331(4) 0.0267(4) 0.0077(3) -0.0034(3) -0.0088(3)
O10 0.0300(4) 0.0405(5) 0.0301(4) 0.0030(3) -0.0028(3) -0.0113(3)
N1 0.0299(4) 0.0272(5) 0.0246(5) 0.0029(4) 0.0020(3) -0.0018(4)
C11 0.0296(5) 0.0264(5) 0.0223(5) 0.0027(4) 0.0008(4) -0.0022(4)
C5 0.0255(5) 0.0323(6) 0.0276(6) 0.0003(4) 0.0041(4) 0.0003(4)
C4 0.0314(5) 0.0351(6) 0.0310(6) 0.0075(5) 0.0085(4) -0.0014(5)
C6 0.0300(5) 0.0309(5) 0.0211(5) 0.0029(4) 0.0007(4) 0.0005(4)
C3 0.0354(6) 0.0389(6) 0.0232(5) 0.0068(4) 0.0011(4) 0.0022(5)
C9 0.0268(5) 0.0251(5) 0.0228(5) 0.0000(4) 0.0020(4) -0.0016(4)
C2 0.0300(5) 0.0315(5) 0.0248(5) 0.0006(4) -0.0006(4) 0.0004(4)
C7 0.0356(6) 0.0533(8) 0.0391(7) 0.0049(6) -0.0016(5) -0.0150(6)

loop_
_atom_type_symbol
_atom_type_description
_atom_type_scat_dispersion_real
_atom_type_scat_dispersion_imag
_atom_type_scat_source
C C 0.0033 0.0016 'International Tables Vol C Tables 4.2.6.8 and 6.1.1.4'
H H 0.0000 0.0000 'International Tables Vol C Tables 4.2.6.8 and 6.1.1.4'
N N 0.0061 0.0033 'International Tables Vol C Tables 4.2.6.8 and 6.1.1.4'
O O 0.0106 0.0060 'International Tables Vol C Tables 4.2.6.8 and 6.1.1.4'

loop_
_geom_angle_atom_site_label_1
_geom_angle_atom_site_label_2
_geom_angle_atom_site_label_3
_geom_angle
_geom_angle_site_symmetry_1
C9 O8 H1 110.4 .
C6 N1 C2 118.60(9) .
C11 C11 C9 123.99(12) 3_776
C11 C11 H11 118.0 3_776
C9 C11 H11 118.0 .
C4 C5 C6 116.65(10) .
C4 C5 C7 123.03(11) .
C6 C5 C7 120.32(10) .
C3 C4 C5 120.33(10) .
C3 C4 H4 119.8 .
C5 C4 H4 119.8 .
N1 C6 C5 123.70(10) .
N1 C6 H6 118.1 .
C5 C6 H6 118.1 .
C2 C3 C4 118.59(10) .
C2 C3 H3 120.7 .
C4 C3 H3 120.7 .
O10 C9 O8 124.66(10) .
O10 C9 C11 121.42(9) .
O8 C9 C11 113.92(8) .
N1 C2 C3 122.12(10) .
N1 C2 H2 118.9 .
C3 C2 H2 118.9 .
C5 C7 H7A 109.5 .
C5 C7 H7B 109.5 .
H7A C7 H7B 109.5 .
C5 C7 H7C 109.5 .
H7A C7 H7C 109.5 .
H7B C7 H7C 109.5 .

loop_
_geom_bond_atom_site_label_1
_geom_bond_atom_site_label_2
_geom_bond_distance
_geom_bond_site_symmetry_2
O8 C9 1.3152(12) .
O8 H1 0.9715 .
O10 C9 1.2171(12) .
N1 C6 1.3338(14) .
N1 C2 1.3390(14) .
C11 C11 1.318(2) 3_776
C11 C9 1.4893(14) .
C11 H11 0.9500 .
C5 C4 1.3874(16) .
C5 C6 1.3910(15) .
C5 C7 1.5032(16) .
C4 C3 1.3854(17) .
C4 H4 0.9500 .
C6 H6 0.9500 .
C3 C2 1.3805(16) .
C3 H3 0.9500 .
C2 H2 0.9500 .
C7 H7A 0.9800 .
C7 H7B 0.9800 .
C7 H7C 0.9800 .

loop_
_geom_hbond_atom_site_label_D
_geom_hbond_atom_site_label_H
_geom_hbond_atom_site_label_A
_geom_hbond_distance_DH
_geom_hbond_distance_HA
_geom_hbond_distance_DA
_geom_hbond_angle_DHA
_geom_hbond_site_symmetry_A
O8 H1 N1 0.97 1.63 2.5948(12) 173.7 .
C2 H2 O8 0.95 2.55 3.2400(18) 129.9 2_746
